data_4087275
loop_
_publ_author_name
'Navarro, Miquel'
'Wang, Suxiao'
'M\"uller-Bunz, Helge'
'Redmond, Gareth'
'Farr\`as, Pau'
'Albrecht, Martin'

_publ_section_title
;
 Triazolylidene Metal Complexes Tagged with a Bodipy Chromophore:
 Synthesis and Monitoring of Ligand Exchange Reactions
;
_journal_issue 8
_journal_name_full Organometallics
_journal_page_first 1469
_journal_paper_doi 10.1021/acs.organomet.6b00672
_journal_volume 36
_journal_year 2017
_chemical_formula_moiety 'C43 H46 B Cl F2 N6 Pd, C H2 Cl2'
_chemical_formula_sum 'C44 H48 B Cl3 F2 N6 Pd'
_chemical_formula_weight 922.44
_chemical_name_systematic
; 
 ? 
;
_space_group_IT_number 2
_symmetry_cell_setting triclinic
_symmetry_space_group_name_Hall '-P 1'
_symmetry_space_group_name_H-M 'P -1'
_atom_sites_solution_hydrogens geom
_atom_sites_solution_primary direct
_atom_sites_solution_secondary difmap
_audit_creation_method SHELXL-97
_cell_angle_alpha 80.4957(8)
_cell_angle_beta 74.8522(6)
_cell_angle_gamma 87.4126(7)
_cell_formula_units_Z 2
_cell_length_a 9.98924(6)
_cell_length_b 14.8914(2)
_cell_length_c 15.0029(2)
_cell_measurement_reflns_used 47191
_cell_measurement_temperature 100(2)
_cell_measurement_theta_max 76.7320
_cell_measurement_theta_min 3.9560
_cell_volume 2124.62(4)
_computing_cell_refinement
; 
CrysAlisPro, Agilent Technologies, 
Version 1.171.36.24a (release 19-12-2012 CrysAlis171 .NET) 
(compiled Dec 19 2012,11:08:27) 
;
_computing_data_collection
; 
CrysAlisPro, Agilent Technologies, 
Version 1.171.36.24a (release 19-12-2012 CrysAlis171 .NET) 
(compiled Dec 19 2012,11:08:27) 
;
_computing_data_reduction
; 
CrysAlisPro, Agilent Technologies, 
Version 1.171.36.24a (release 19-12-2012 CrysAlis171 .NET) 
(compiled Dec 19 2012,11:08:27) 
;
_computing_structure_refinement 'SHELXL-97 (Sheldrick, 2008)'
_computing_structure_solution 'SHELXS-97 (Sheldrick, 2008)'
_diffrn_ambient_temperature 100(2)
_diffrn_detector_area_resol_mean 10.3196
_diffrn_measured_fraction_theta_full 0.993
_diffrn_measured_fraction_theta_max 0.993
_diffrn_measurement_device_type 'SuperNova, Dual, Cu at zero, Atlas'
_diffrn_measurement_method '\w scans'
_diffrn_radiation_monochromator mirror
_diffrn_radiation_source 'SuperNova (Cu) X-ray Source'
_diffrn_radiation_type CuK\a
_diffrn_radiation_wavelength 1.54184
_diffrn_reflns_av_R_equivalents 0.0434
_diffrn_reflns_av_sigmaI/netI 0.0186
_diffrn_reflns_limit_h_max 12
_diffrn_reflns_limit_h_min -12
_diffrn_reflns_limit_k_max 18
_diffrn_reflns_limit_k_min -18
_diffrn_reflns_limit_l_max 18
_diffrn_reflns_limit_l_min -18
_diffrn_reflns_number 85160
_diffrn_reflns_theta_full 76.87
_diffrn_reflns_theta_max 76.87
_diffrn_reflns_theta_min 3.01
_exptl_absorpt_coefficient_mu 5.646
_exptl_absorpt_correction_T_max 0.723
_exptl_absorpt_correction_T_min 0.416
_exptl_absorpt_correction_type analytical
_exptl_absorpt_process_details
; 
CrysAlisPro, Agilent Technologies, 
Version 1.171.36.24a (release 19-12-2012 CrysAlis171 .NET) 
(compiled Dec 19 2012,11:08:27) 
Analytical numeric absorption correction using a multifaceted crystal 
model based on expressions derived by R.C. Clark & J.S. Reid. 
(Clark, R. C. & Reid, J. S. (1995). Acta Cryst. A51, 887-897) 
;
_exptl_crystal_colour 'clear red'
_exptl_crystal_density_diffrn 1.442
_exptl_crystal_density_method 'not measured'
_exptl_crystal_description prism
_exptl_crystal_F_000 948
_exptl_crystal_size_max 0.2397
_exptl_crystal_size_mid 0.1304
_exptl_crystal_size_min 0.0818
_platon_squeeze_details
; 
 PLATON: A.L. Spek, J. Appl. Cryst. 36 (2003), 7-13 
 PLATON version from 13.06.2014 
;
_refine_diff_density_max 0.529
_refine_diff_density_min -0.584
_refine_diff_density_rms 0.057
_refine_ls_extinction_method none
_refine_ls_goodness_of_fit_ref 1.072
_refine_ls_hydrogen_treatment constr
_refine_ls_matrix_type full
_refine_ls_number_parameters 496
_refine_ls_number_reflns 8910
_refine_ls_number_restraints 0
_refine_ls_restrained_S_all 1.072
_refine_ls_R_factor_all 0.0292
_refine_ls_R_factor_gt 0.0280
_refine_ls_shift/su_max 0.003
_refine_ls_shift/su_mean 0.000
_refine_ls_structure_factor_coef Fsqd
_refine_ls_weighting_details 'calc w=1/[\s^2^(Fo^2^)+(0.0406P)^2^+1.1520P] where P=(Fo^2^+2Fc^2^)/3'
_refine_ls_weighting_scheme calc
_refine_ls_wR_factor_gt 0.0737
_refine_ls_wR_factor_ref 0.0743
_reflns_number_gt 8510
_reflns_number_total 8910
_reflns_threshold_expression I>2\s(I)
_cod_data_source_file om6b00672_si_002.cif
_cod_data_source_block alb417sqz_6
_cod_database_code 4087275
_platon_squeeze_void_probe_radius 1.20

loop_
_symmetry_equiv_pos_as_xyz
'x, y, z'
'-x, -y, -z'

loop_
_atom_site_label
_atom_site_type_symbol
_atom_site_fract_x
_atom_site_fract_y
_atom_site_fract_z
_atom_site_U_iso_or_equiv
_atom_site_adp_type
_atom_site_occupancy
_atom_site_symmetry_multiplicity
_atom_site_calc_flag
_atom_site_refinement_flags
Pd Pd 0.661179(13) 0.797112(9) 0.601318(8) 0.02374(5) Uani 1 1 d .
Cl Cl 0.67155(5) 0.87654(4) 0.72646(3) 0.03452(11) Uani 1 1 d .
C1 C 0.50192(19) 0.71828(13) 0.67602(13) 0.0249(3) Uani 1 1 d .
C2 C 0.41342(19) 0.69579(13) 0.76421(13) 0.0251(4) Uani 1 1 d .
C3 C 0.4075(2) 0.72737(13) 0.85462(12) 0.0264(4) Uani 1 1 d .
H3A H 0.3098 0.7273 0.8920 0.032 Uiso 1 1 calc R
H3B H 0.4420 0.7907 0.8417 0.032 Uiso 1 1 calc R
C4 C 0.4941(2) 0.66689(14) 0.91181(13) 0.0294(4) Uani 1 1 d .
H4A H 0.4603 0.6034 0.9242 0.035 Uiso 1 1 calc R
H4B H 0.5920 0.6676 0.8748 0.035 Uiso 1 1 calc R
C5 C 0.4863(2) 0.69860(15) 1.00443(15) 0.0338(4) Uani 1 1 d .
H5A H 0.3878 0.7039 1.0385 0.041 Uiso 1 1 calc R
H5B H 0.5288 0.7597 0.9919 0.041 Uiso 1 1 calc R
C6 C 0.5605(3) 0.63341(16) 1.06604(16) 0.0404(5) Uani 1 1 d .
H6A H 0.6594 0.6309 1.0343 0.061 Uiso 1 1 calc R
H6B H 0.5203 0.5725 1.0775 0.061 Uiso 1 1 calc R
H6C H 0.5493 0.6551 1.1258 0.061 Uiso 1 1 calc R
N1 N 0.45523(16) 0.66475(11) 0.62460(10) 0.0236(3) Uani 1 1 d .
C7 C 0.52673(18) 0.66673(12) 0.52898(12) 0.0234(3) Uani 1 1 d .
C8 C 0.64057(19) 0.72622(13) 0.50261(12) 0.0240(3) Uani 1 1 d .
C9 C 0.72265(19) 0.72904(13) 0.41171(13) 0.0252(4) Uani 1 1 d .
H9 H 0.8019 0.7673 0.3903 0.030 Uiso 1 1 calc R
C10 C 0.69014(19) 0.67619(13) 0.35121(12) 0.0250(3) Uani 1 1 d .
C13 C 0.78542(19) 0.67672(13) 0.25655(12) 0.0248(3) Uani 1 1 d .
C14 C 0.89637(19) 0.61463(13) 0.24633(13) 0.0245(3) Uani 1 1 d .
C15 C 0.9447(2) 0.55087(13) 0.31294(13) 0.0272(4) Uani 1 1 d .
C18 C 0.8832(2) 0.52912(15) 0.41670(14) 0.0345(4) Uani 1 1 d .
H18A H 0.9046 0.5783 0.4469 0.052 Uiso 1 1 calc R
H18B H 0.9224 0.4718 0.4414 0.052 Uiso 1 1 calc R
H18C H 0.7824 0.5231 0.4295 0.052 Uiso 1 1 calc R
C16 C 1.0645(2) 0.51169(14) 0.26397(14) 0.0302(4) Uani 1 1 d .
C19 C 1.1623(2) 0.44748(15) 0.30435(17) 0.0389(5) Uani 1 1 d .
H19A H 1.2019 0.4043 0.2607 0.047 Uiso 1 1 calc R
H19B H 1.1102 0.4118 0.3641 0.047 Uiso 1 1 calc R
C20 C 1.2815(3) 0.49934(19) 0.32181(19) 0.0489(6) Uani 1 1 d .
H20A H 1.3414 0.5273 0.2618 0.073 Uiso 1 1 calc R
H20B H 1.3359 0.4567 0.3554 0.073 Uiso 1 1 calc R
H20C H 1.2425 0.5469 0.3593 0.073 Uiso 1 1 calc R
C17 C 1.0867(2) 0.55016(13) 0.16896(14) 0.0286(4) Uani 1 1 d .
C21 C 1.1978(2) 0.52658(15) 0.08843(15) 0.0344(4) Uani 1 1 d .
H21A H 1.1574 0.4932 0.0507 0.052 Uiso 1 1 calc R
H21B H 1.2678 0.4885 0.1118 0.052 Uiso 1 1 calc R
H21C H 1.2414 0.5825 0.0498 0.052 Uiso 1 1 calc R
N4 N 0.98695(16) 0.61220(11) 0.15836(11) 0.0257(3) Uani 1 1 d .
C22 C 0.76532(19) 0.73903(13) 0.18127(13) 0.0264(4) Uani 1 1 d .
C23 C 0.6679(2) 0.81165(14) 0.17567(14) 0.0304(4) Uani 1 1 d .
C26 C 0.5504(2) 0.83741(16) 0.25230(15) 0.0375(5) Uani 1 1 d .
H26A H 0.4855 0.7863 0.2766 0.056 Uiso 1 1 calc R
H26B H 0.5020 0.8906 0.2276 0.056 Uiso 1 1 calc R
H26C H 0.5867 0.8522 0.3028 0.056 Uiso 1 1 calc R
C24 C 0.7016(2) 0.85499(15) 0.08348(15) 0.0335(4) Uani 1 1 d .
C27 C 0.6333(3) 0.93864(16) 0.04384(17) 0.0423(5) Uani 1 1 d .
H27A H 0.5315 0.9334 0.0695 0.051 Uiso 1 1 calc R
H27B H 0.6538 0.9425 -0.0249 0.051 Uiso 1 1 calc R
C28 C 0.6830(4) 1.02576(18) 0.0667(2) 0.0598(8) Uani 1 1 d .
H28A H 0.7830 1.0328 0.0388 0.090 Uiso 1 1 calc R
H28B H 0.6636 1.0220 0.1347 0.090 Uiso 1 1 calc R
H28C H 0.6341 1.0783 0.0412 0.090 Uiso 1 1 calc R
C25 C 0.8158(2) 0.80898(15) 0.03392(14) 0.0334(4) Uani 1 1 d .
C29 C 0.8872(3) 0.82916(19) -0.06813(15) 0.0467(6) Uani 1 1 d .
H29A H 0.9637 0.8716 -0.0778 0.070 Uiso 1 1 calc R
H29B H 0.8209 0.8566 -0.1028 0.070 Uiso 1 1 calc R
H29C H 0.9238 0.7725 -0.0906 0.070 Uiso 1 1 calc R
N5 N 0.85448(17) 0.73963(11) 0.09201(11) 0.0273(3) Uani 1 1 d .
B B 0.9749(2) 0.67199(16) 0.06655(15) 0.0295(4) Uani 1 1 d .
F1 F 1.09872(13) 0.71968(9) 0.02353(9) 0.0389(3) Uani 1 1 d .
F2 F 0.94928(14) 0.61834(9) 0.00515(8) 0.0394(3) Uani 1 1 d .
C11 C 0.5726(2) 0.62142(13) 0.37983(13) 0.0268(4) Uani 1 1 d .
H11 H 0.5496 0.5876 0.3375 0.032 Uiso 1 1 calc R
C12 C 0.48877(19) 0.61637(13) 0.47067(13) 0.0264(4) Uani 1 1 d .
H12 H 0.4081 0.5794 0.4916 0.032 Uiso 1 1 calc R
N2 N 0.34886(16) 0.61105(11) 0.67085(11) 0.0264(3) Uani 1 1 d .
N3 N 0.32486(16) 0.63161(11) 0.75656(11) 0.0259(3) Uani 1 1 d .
C30 C 0.2119(2) 0.58368(16) 0.82919(14) 0.0359(5) Uani 1 1 d .
H30A H 0.1486 0.5581 0.7999 0.054 Uiso 1 1 calc R
H30B H 0.1611 0.6264 0.8692 0.054 Uiso 1 1 calc R
H30C H 0.2503 0.5344 0.8671 0.054 Uiso 1 1 calc R
N6 N 0.82461(16) 0.87559(11) 0.50511(11) 0.0250(3) Uani 1 1 d .
C31 C 0.7966(2) 0.94264(13) 0.43913(13) 0.0267(4) Uani 1 1 d .
C32 C 0.6576(2) 0.96011(14) 0.43426(15) 0.0323(4) Uani 1 1 d .
H32 H 0.5843 0.9259 0.4784 0.039 Uiso 1 1 calc R
C33 C 0.6283(3) 1.02589(16) 0.36646(16) 0.0392(5) Uani 1 1 d .
H33 H 0.5349 1.0362 0.3635 0.047 Uiso 1 1 calc R
C34 C 0.7354(3) 1.07857(16) 0.30084(16) 0.0426(5) Uani 1 1 d .
H34 H 0.7134 1.1240 0.2544 0.051 Uiso 1 1 calc R
C35 C 0.8692(3) 1.06463(15) 0.30374(15) 0.0394(5) Uani 1 1 d .
H35 H 0.9400 1.1011 0.2599 0.047 Uiso 1 1 calc R
C36 C 0.9048(2) 0.99572(14) 0.37186(14) 0.0308(4) Uani 1 1 d .
C37 C 1.0410(2) 0.97718(14) 0.37454(15) 0.0337(4) Uani 1 1 d .
H37 H 1.1139 1.0126 0.3316 0.040 Uiso 1 1 calc R
C38 C 1.0713(2) 0.90717(14) 0.43955(15) 0.0314(4) Uani 1 1 d .
C39 C 1.2104(2) 0.88380(17) 0.44328(18) 0.0404(5) Uani 1 1 d .
H39 H 1.2857 0.9177 0.4010 0.048 Uiso 1 1 calc R
C40 C 1.2352(2) 0.81372(18) 0.5066(2) 0.0463(6) Uani 1 1 d .
H40 H 1.3280 0.7980 0.5078 0.056 Uiso 1 1 calc R
C41 C 1.1236(3) 0.76341(16) 0.5713(2) 0.0444(5) Uani 1 1 d .
H41 H 1.1429 0.7143 0.6153 0.053 Uiso 1 1 calc R
C42 C 0.9892(2) 0.78433(14) 0.57150(16) 0.0354(4) Uani 1 1 d .
H42 H 0.9160 0.7504 0.6161 0.042 Uiso 1 1 calc R
C43 C 0.9582(2) 0.85670(13) 0.50527(14) 0.0274(4) Uani 1 1 d .

loop_
_atom_site_aniso_label
_atom_site_aniso_U_11
_atom_site_aniso_U_22
_atom_site_aniso_U_33
_atom_site_aniso_U_23
_atom_site_aniso_U_13
_atom_site_aniso_U_12
Pd 0.02097(7) 0.02776(8) 0.01930(7) -0.00063(5) -0.00089(5) -0.00377(5)
Cl 0.0323(2) 0.0428(3) 0.0264(2) -0.00562(18) -0.00168(18) -0.01270(19)
C1 0.0206(8) 0.0286(9) 0.0222(8) -0.0010(7) -0.0013(7) -0.0019(7)
C2 0.0219(8) 0.0282(9) 0.0216(8) 0.0007(7) -0.0020(7) -0.0008(7)
C3 0.0244(9) 0.0315(9) 0.0195(8) -0.0027(7) 0.0001(7) -0.0005(7)
C4 0.0277(9) 0.0333(9) 0.0256(9) -0.0046(7) -0.0044(7) 0.0004(8)
C5 0.0364(11) 0.0359(10) 0.0301(10) -0.0054(8) -0.0101(8) -0.0002(8)
C6 0.0443(13) 0.0437(12) 0.0380(11) -0.0061(9) -0.0192(10) 0.0000(10)
N1 0.0190(7) 0.0290(7) 0.0192(7) -0.0008(6) -0.0001(6) -0.0021(6)
C7 0.0200(8) 0.0278(8) 0.0183(8) 0.0000(6) -0.0004(6) -0.0003(7)
C8 0.0221(8) 0.0279(8) 0.0201(8) -0.0020(6) -0.0032(7) -0.0003(7)
C9 0.0209(8) 0.0301(9) 0.0212(8) -0.0011(7) -0.0006(7) -0.0028(7)
C10 0.0220(8) 0.0295(9) 0.0198(8) -0.0007(7) -0.0013(7) 0.0016(7)
C13 0.0215(8) 0.0308(9) 0.0198(8) -0.0026(7) -0.0019(7) -0.0021(7)
C14 0.0206(8) 0.0296(9) 0.0212(8) -0.0026(7) -0.0019(7) -0.0032(7)
C15 0.0230(9) 0.0293(9) 0.0266(9) -0.0004(7) -0.0034(7) -0.0030(7)
C18 0.0303(10) 0.0415(11) 0.0259(9) 0.0061(8) -0.0042(8) 0.0007(8)
C16 0.0256(9) 0.0298(9) 0.0312(10) 0.0012(7) -0.0036(8) -0.0019(7)
C19 0.0351(11) 0.0360(11) 0.0397(11) 0.0025(9) -0.0055(9) 0.0053(9)
C20 0.0387(12) 0.0564(15) 0.0501(14) 0.0060(11) -0.0187(11) 0.0065(11)
C17 0.0230(9) 0.0296(9) 0.0319(10) -0.0059(7) -0.0040(8) -0.0003(7)
C21 0.0289(10) 0.0377(11) 0.0331(10) -0.0082(8) -0.0011(8) 0.0042(8)
N4 0.0214(7) 0.0295(8) 0.0231(7) -0.0044(6) -0.0004(6) -0.0008(6)
C22 0.0228(9) 0.0329(9) 0.0207(8) -0.0032(7) -0.0012(7) -0.0015(7)
C23 0.0276(9) 0.0360(10) 0.0260(9) -0.0024(8) -0.0060(8) 0.0021(8)
C26 0.0329(11) 0.0429(12) 0.0322(10) -0.0045(9) -0.0035(9) 0.0115(9)
C24 0.0345(11) 0.0351(10) 0.0286(10) 0.0001(8) -0.0078(8) 0.0033(8)
C27 0.0471(13) 0.0429(12) 0.0351(11) -0.0011(9) -0.0129(10) 0.0129(10)
C28 0.088(2) 0.0398(13) 0.0541(16) -0.0049(11) -0.0272(16) 0.0151(14)
C25 0.0362(11) 0.0365(10) 0.0246(9) 0.0014(8) -0.0067(8) 0.0013(8)
C29 0.0541(15) 0.0532(14) 0.0233(10) 0.0046(9) -0.0017(10) 0.0096(11)
N5 0.0267(8) 0.0333(8) 0.0187(7) -0.0006(6) -0.0024(6) 0.0006(6)
B 0.0257(10) 0.0377(11) 0.0206(9) -0.0018(8) 0.0001(8) 0.0007(9)
F1 0.0274(6) 0.0467(7) 0.0312(6) 0.0048(5) 0.0057(5) -0.0009(5)
F2 0.0425(7) 0.0499(7) 0.0282(6) -0.0152(5) -0.0095(5) 0.0091(6)
C11 0.0245(9) 0.0326(9) 0.0215(8) -0.0033(7) -0.0031(7) -0.0020(7)
C12 0.0211(8) 0.0310(9) 0.0234(9) -0.0007(7) -0.0009(7) -0.0029(7)
N2 0.0229(7) 0.0332(8) 0.0188(7) -0.0011(6) 0.0009(6) -0.0040(6)
N3 0.0212(7) 0.0330(8) 0.0190(7) -0.0010(6) 0.0011(6) -0.0030(6)
C30 0.0321(10) 0.0455(12) 0.0235(9) -0.0017(8) 0.0048(8) -0.0161(9)
N6 0.0215(7) 0.0263(7) 0.0242(7) -0.0016(6) -0.0015(6) -0.0041(6)
C31 0.0281(9) 0.0269(9) 0.0209(8) -0.0018(7) 0.0003(7) -0.0031(7)
C32 0.0306(10) 0.0338(10) 0.0298(10) -0.0013(8) -0.0053(8) 0.0001(8)
C33 0.0418(12) 0.0400(11) 0.0367(11) -0.0047(9) -0.0136(10) 0.0074(9)
C34 0.0615(15) 0.0339(11) 0.0292(10) 0.0010(8) -0.0112(10) 0.0070(10)
C35 0.0530(14) 0.0321(10) 0.0247(10) 0.0016(8) 0.0015(9) -0.0030(9)
C36 0.0340(10) 0.0296(9) 0.0238(9) -0.0035(7) 0.0016(8) -0.0043(8)
C37 0.0306(10) 0.0350(10) 0.0294(10) -0.0070(8) 0.0053(8) -0.0086(8)
C38 0.0233(9) 0.0340(10) 0.0342(10) -0.0111(8) 0.0013(8) -0.0023(8)
C39 0.0221(10) 0.0459(12) 0.0508(13) -0.0175(10) 0.0012(9) -0.0021(9)
C40 0.0265(11) 0.0474(13) 0.0678(17) -0.0180(12) -0.0129(11) 0.0087(9)
C41 0.0374(12) 0.0370(11) 0.0615(15) -0.0060(10) -0.0197(11) 0.0072(9)
C42 0.0299(10) 0.0311(10) 0.0441(12) -0.0021(9) -0.0099(9) -0.0009(8)
C43 0.0230(9) 0.0277(9) 0.0293(9) -0.0060(7) -0.0017(7) -0.0024(7)

loop_
_atom_type_symbol
_atom_type_description
_atom_type_scat_dispersion_real
_atom_type_scat_dispersion_imag
_atom_type_scat_source
C C 0.0181 0.0091 'International Tables Vol C Tables 4.2.6.8 and 6.1.1.4'
H H 0.0000 0.0000 'International Tables Vol C Tables 4.2.6.8 and 6.1.1.4'
B B 0.0090 0.0039 'International Tables Vol C Tables 4.2.6.8 and 6.1.1.4'
N N 0.0311 0.0180 'International Tables Vol C Tables 4.2.6.8 and 6.1.1.4'
F F 0.0727 0.0534 'International Tables Vol C Tables 4.2.6.8 and 6.1.1.4'
Cl Cl 0.3639 0.7018 'International Tables Vol C Tables 4.2.6.8 and 6.1.1.4'
Pd Pd 0.1215 3.9337 'International Tables Vol C Tables 4.2.6.8 and 6.1.1.4'

loop_
_geom_angle_atom_site_label_1
_geom_angle_atom_site_label_2
_geom_angle_atom_site_label_3
_geom_angle
C1 Pd C8 80.79(8)
C1 Pd N6 171.98(7)
C8 Pd N6 91.47(7)
C1 Pd Cl 95.21(5)
C8 Pd Cl 175.99(5)
N6 Pd Cl 92.51(4)
N1 C1 C2 102.73(16)
N1 C1 Pd 113.37(13)
C2 C1 Pd 143.89(15)
N3 C2 C1 105.94(16)
N3 C2 C3 122.66(16)
C1 C2 C3 131.38(18)
C2 C3 C4 112.23(15)
C2 C3 H3A 109.2
C4 C3 H3A 109.2
C2 C3 H3B 109.2
C4 C3 H3B 109.2
H3A C3 H3B 107.9
C5 C4 C3 112.07(16)
C5 C4 H4A 109.2
C3 C4 H4A 109.2
C5 C4 H4B 109.2
C3 C4 H4B 109.2
H4A C4 H4B 107.9
C4 C5 C6 112.39(18)
C4 C5 H5A 109.1
C6 C5 H5A 109.1
C4 C5 H5B 109.1
C6 C5 H5B 109.1
H5A C5 H5B 107.9
C5 C6 H6A 109.5
C5 C6 H6B 109.5
H6A C6 H6B 109.5
C5 C6 H6C 109.5
H6A C6 H6C 109.5
H6B C6 H6C 109.5
N2 N1 C1 115.91(15)
N2 N1 C7 125.12(15)
C1 N1 C7 118.88(15)
C12 C7 C8 124.84(17)
C12 C7 N1 123.91(16)
C8 C7 N1 111.25(16)
C9 C8 C7 115.84(17)
C9 C8 Pd 128.75(14)
C7 C8 Pd 115.40(13)
C8 C9 C10 120.93(17)
C8 C9 H9 119.5
C10 C9 H9 119.5
C11 C10 C9 120.72(17)
C11 C10 C13 120.00(17)
C9 C10 C13 119.24(17)
C22 C13 C14 121.58(17)
C22 C13 C10 120.01(17)
C14 C13 C10 118.39(16)
N4 C14 C13 120.08(16)
N4 C14 C15 108.05(16)
C13 C14 C15 131.79(17)
C16 C15 C14 106.80(17)
C16 C15 C18 124.99(18)
C14 C15 C18 128.21(18)
C15 C18 H18A 109.5
C15 C18 H18B 109.5
H18A C18 H18B 109.5
C15 C18 H18C 109.5
H18A C18 H18C 109.5
H18B C18 H18C 109.5
C15 C16 C17 107.30(17)
C15 C16 C19 127.14(19)
C17 C16 C19 125.28(19)
C16 C19 C20 111.57(19)
C16 C19 H19A 109.3
C20 C19 H19A 109.3
C16 C19 H19B 109.3
C20 C19 H19B 109.3
H19A C19 H19B 108.0
C19 C20 H20A 109.5
C19 C20 H20B 109.5
H20A C20 H20B 109.5
C19 C20 H20C 109.5
H20A C20 H20C 109.5
H20B C20 H20C 109.5
N4 C17 C16 109.92(17)
N4 C17 C21 122.59(18)
C16 C17 C21 127.45(18)
C17 C21 H21A 109.5
C17 C21 H21B 109.5
H21A C21 H21B 109.5
C17 C21 H21C 109.5
H21A C21 H21C 109.5
H21B C21 H21C 109.5
C17 N4 C14 107.92(16)
C17 N4 B 126.78(16)
C14 N4 B 125.29(16)
C13 C22 N5 120.22(17)
C13 C22 C23 131.66(18)
N5 C22 C23 108.05(16)
C24 C23 C22 106.52(17)
C24 C23 C26 125.43(19)
C22 C23 C26 128.05(18)
C23 C26 H26A 109.5
C23 C26 H26B 109.5
H26A C26 H26B 109.5
C23 C26 H26C 109.5
H26A C26 H26C 109.5
H26B C26 H26C 109.5
C23 C24 C25 107.67(18)
C23 C24 C27 126.6(2)
C25 C24 C27 125.71(19)
C24 C27 C28 112.1(2)
C24 C27 H27A 109.2
C28 C27 H27A 109.2
C24 C27 H27B 109.2
C28 C27 H27B 109.2
H27A C27 H27B 107.9
C27 C28 H28A 109.5
C27 C28 H28B 109.5
H28A C28 H28B 109.5
C27 C28 H28C 109.5
H28A C28 H28C 109.5
H28B C28 H28C 109.5
N5 C25 C24 109.98(18)
N5 C25 C29 122.5(2)
C24 C25 C29 127.49(19)
C25 C29 H29A 109.5
C25 C29 H29B 109.5
H29A C29 H29B 109.5
C25 C29 H29C 109.5
H29A C29 H29C 109.5
H29B C29 H29C 109.5
C25 N5 C22 107.77(16)
C25 N5 B 127.03(16)
C22 N5 B 125.20(16)
F2 B F1 108.54(16)
F2 B N4 110.45(17)
F1 B N4 109.98(17)
F2 B N5 110.58(17)
F1 B N5 109.94(17)
N4 B N5 107.33(15)
C10 C11 C12 119.82(18)
C10 C11 H11 120.1
C12 C11 H11 120.1
C7 C12 C11 117.73(17)
C7 C12 H12 121.1
C11 C12 H12 121.1
N1 N2 N3 101.82(15)
N2 N3 C2 113.60(15)
N2 N3 C30 117.59(16)
C2 N3 C30 128.80(16)
N3 C30 H30A 109.5
N3 C30 H30B 109.5
H30A C30 H30B 109.5
N3 C30 H30C 109.5
H30A C30 H30C 109.5
H30B C30 H30C 109.5
C43 N6 C31 119.02(16)
C43 N6 Pd 120.64(13)
C31 N6 Pd 120.25(13)
N6 C31 C32 119.98(17)
N6 C31 C36 121.68(18)
C32 C31 C36 118.32(18)
C33 C32 C31 120.6(2)
C33 C32 H32 119.7
C31 C32 H32 119.7
C32 C33 C34 120.8(2)
C32 C33 H33 119.6
C34 C33 H33 119.6
C35 C34 C33 120.4(2)
C35 C34 H34 119.8
C33 C34 H34 119.8
C34 C35 C36 120.7(2)
C34 C35 H35 119.6
C36 C35 H35 119.6
C37 C36 C35 122.3(2)
C37 C36 C31 118.59(19)
C35 C36 C31 119.1(2)
C36 C37 C38 120.34(19)
C36 C37 H37 119.8
C38 C37 H37 119.8
C37 C38 C39 122.4(2)
C37 C38 C43 118.37(19)
C39 C38 C43 119.3(2)
C40 C39 C38 120.3(2)
C40 C39 H39 119.8
C38 C39 H39 119.8
C39 C40 C41 120.5(2)
C39 C40 H40 119.7
C41 C40 H40 119.7
C42 C41 C40 121.2(2)
C42 C41 H41 119.4
C40 C41 H41 119.4
C41 C42 C43 120.2(2)
C41 C42 H42 119.9
C43 C42 H42 119.9
N6 C43 C42 119.60(18)
N6 C43 C38 121.95(18)
C42 C43 C38 118.45(18)

loop_
_geom_bond_atom_site_label_1
_geom_bond_atom_site_label_2
_geom_bond_distance
Pd C1 1.9919(18)
Pd C8 2.0112(18)
Pd N6 2.1209(15)
Pd Cl 2.4044(5)
C1 N1 1.368(2)
C1 C2 1.383(3)
C2 N3 1.369(2)
C2 C3 1.494(3)
C3 C4 1.536(3)
C3 H3A 0.9900
C3 H3B 0.9900
C4 C5 1.522(3)
C4 H4A 0.9900
C4 H4B 0.9900
C5 C6 1.530(3)
C5 H5A 0.9900
C5 H5B 0.9900
C6 H6A 0.9800
C6 H6B 0.9800
C6 H6C 0.9800
N1 N2 1.326(2)
N1 C7 1.422(2)
C7 C12 1.374(3)
C7 C8 1.405(3)
C8 C9 1.391(2)
C9 C10 1.401(3)
C9 H9 0.9500
C10 C11 1.391(3)
C10 C13 1.488(2)
C13 C22 1.390(3)
C13 C14 1.404(3)
C14 N4 1.397(2)
C14 C15 1.425(3)
C15 C16 1.390(3)
C15 C18 1.502(3)
C18 H18A 0.9800
C18 H18B 0.9800
C18 H18C 0.9800
C16 C17 1.409(3)
C16 C19 1.506(3)
C19 C20 1.547(4)
C19 H19A 0.9900
C19 H19B 0.9900
C20 H20A 0.9800
C20 H20B 0.9800
C20 H20C 0.9800
C17 N4 1.350(2)
C17 C21 1.490(3)
C21 H21A 0.9800
C21 H21B 0.9800
C21 H21C 0.9800
N4 B 1.541(3)
C22 N5 1.400(2)
C22 C23 1.428(3)
C23 C24 1.387(3)
C23 C26 1.499(3)
C26 H26A 0.9800
C26 H26B 0.9800
C26 H26C 0.9800
C24 C25 1.406(3)
C24 C27 1.504(3)
C27 C28 1.530(4)
C27 H27A 0.9900
C27 H27B 0.9900
C28 H28A 0.9800
C28 H28B 0.9800
C28 H28C 0.9800
C25 N5 1.348(3)
C25 C29 1.497(3)
C29 H29A 0.9800
C29 H29B 0.9800
C29 H29C 0.9800
N5 B 1.545(3)
B F2 1.392(3)
B F1 1.400(3)
C11 C12 1.393(3)
C11 H11 0.9500
C12 H12 0.9500
N2 N3 1.329(2)
N3 C30 1.464(2)
C30 H30A 0.9800
C30 H30B 0.9800
C30 H30C 0.9800
N6 C43 1.352(2)
N6 C31 1.359(2)
C31 C32 1.420(3)
C31 C36 1.434(3)
C32 C33 1.371(3)
C32 H32 0.9500
C33 C34 1.414(4)
C33 H33 0.9500
C34 C35 1.353(4)
C34 H34 0.9500
C35 C36 1.427(3)
C35 H35 0.9500
C36 C37 1.385(3)
C37 C38 1.386(3)
C37 H37 0.9500
C38 C39 1.430(3)
C38 C43 1.436(3)
C39 C40 1.351(4)
C39 H39 0.9500
C40 C41 1.420(4)
C40 H40 0.9500
C41 C42 1.364(3)
C41 H41 0.9500
C42 C43 1.422(3)
C42 H42 0.9500

loop_
_geom_torsion_atom_site_label_1
_geom_torsion_atom_site_label_2
_geom_torsion_atom_site_label_3
_geom_torsion_atom_site_label_4
_geom_torsion
C8 Pd C1 N1 -4.51(13)
Cl Pd C1 N1 175.16(12)
C8 Pd C1 C2 176.9(3)
Cl Pd C1 C2 -3.5(2)
N1 C1 C2 N3 0.39(19)
Pd C1 C2 N3 179.10(18)
N1 C1 C2 C3 178.56(19)
Pd C1 C2 C3 -2.7(4)
N3 C2 C3 C4 87.1(2)
C1 C2 C3 C4 -90.8(2)
C2 C3 C4 C5 -179.29(17)
C3 C4 C5 C6 174.33(18)
C2 C1 N1 N2 -0.6(2)
Pd C1 N1 N2 -179.78(12)
C2 C1 N1 C7 -177.32(15)
Pd C1 N1 C7 3.5(2)
N2 N1 C7 C12 4.0(3)
C1 N1 C7 C12 -179.63(17)
N2 N1 C7 C8 -175.77(16)
C1 N1 C7 C8 0.6(2)
C12 C7 C8 C9 -3.5(3)
N1 C7 C8 C9 176.29(16)
C12 C7 C8 Pd 175.78(15)
N1 C7 C8 Pd -4.5(2)
C1 Pd C8 C9 -175.85(18)
N6 Pd C8 C9 6.29(17)
C1 Pd C8 C7 5.03(14)
N6 Pd C8 C7 -172.84(14)
C7 C8 C9 C10 1.0(3)
Pd C8 C9 C10 -178.14(14)
C8 C9 C10 C11 1.8(3)
C8 C9 C10 C13 -176.19(17)
C11 C10 C13 C22 90.9(2)
C9 C10 C13 C22 -91.1(2)
C11 C10 C13 C14 -90.5(2)
C9 C10 C13 C14 87.4(2)
C22 C13 C14 N4 -2.3(3)
C10 C13 C14 N4 179.13(17)
C22 C13 C14 C15 173.89(19)
C10 C13 C14 C15 -4.7(3)
N4 C14 C15 C16 0.5(2)
C13 C14 C15 C16 -176.0(2)
N4 C14 C15 C18 179.55(19)
C13 C14 C15 C18 3.0(4)
C14 C15 C16 C17 -1.0(2)
C18 C15 C16 C17 179.96(19)
C14 C15 C16 C19 173.1(2)
C18 C15 C16 C19 -5.9(3)
C15 C16 C19 C20 -91.8(3)
C17 C16 C19 C20 81.4(3)
C15 C16 C17 N4 1.1(2)
C19 C16 C17 N4 -173.15(19)
C15 C16 C17 C21 -176.7(2)
C19 C16 C17 C21 9.1(3)
C16 C17 N4 C14 -0.8(2)
C21 C17 N4 C14 177.14(18)
C16 C17 N4 B 178.00(18)
C21 C17 N4 B -4.1(3)
C13 C14 N4 C17 177.17(17)
C15 C14 N4 C17 0.1(2)
C13 C14 N4 B -1.6(3)
C15 C14 N4 B -178.66(17)
C14 C13 C22 N5 1.6(3)
C10 C13 C22 N5 -179.83(17)
C14 C13 C22 C23 -175.0(2)
C10 C13 C22 C23 3.5(3)
C13 C22 C23 C24 176.3(2)
N5 C22 C23 C24 -0.7(2)
C13 C22 C23 C26 -4.4(4)
N5 C22 C23 C26 178.7(2)
C22 C23 C24 C25 0.7(2)
C26 C23 C24 C25 -178.7(2)
C22 C23 C24 C27 -176.7(2)
C26 C23 C24 C27 3.9(4)
C23 C24 C27 C28 78.3(3)
C25 C24 C27 C28 -98.7(3)
C23 C24 C25 N5 -0.5(3)
C27 C24 C25 N5 176.9(2)
C23 C24 C25 C29 178.5(2)
C27 C24 C25 C29 -4.1(4)
C24 C25 N5 C22 0.1(2)
C29 C25 N5 C22 -178.9(2)
C24 C25 N5 B -179.93(19)
C29 C25 N5 B 1.0(3)
C13 C22 N5 C25 -177.01(18)
C23 C22 N5 C25 0.4(2)
C13 C22 N5 B 3.0(3)
C23 C22 N5 B -179.62(18)
C17 N4 B F2 66.0(2)
C14 N4 B F2 -115.4(2)
C17 N4 B F1 -53.8(3)
C14 N4 B F1 124.79(19)
C17 N4 B N5 -173.37(17)
C14 N4 B N5 5.2(3)
C25 N5 B F2 -65.3(3)
C22 N5 B F2 114.6(2)
C25 N5 B F1 54.5(3)
C22 N5 B F1 -125.52(19)
C25 N5 B N4 174.12(19)
C22 N5 B N4 -5.9(3)
C9 C10 C11 C12 -2.3(3)
C13 C10 C11 C12 175.64(17)
C8 C7 C12 C11 3.0(3)
N1 C7 C12 C11 -176.73(17)
C10 C11 C12 C7 0.0(3)
C1 N1 N2 N3 0.5(2)
C7 N1 N2 N3 177.03(16)
N1 N2 N3 C2 -0.3(2)
N1 N2 N3 C30 -179.53(17)
C1 C2 N3 N2 -0.1(2)
C3 C2 N3 N2 -178.46(16)
C1 C2 N3 C30 179.08(19)
C3 C2 N3 C30 0.7(3)
C8 Pd N6 C43 -101.22(15)
Cl Pd N6 C43 79.26(14)
C8 Pd N6 C31 75.32(15)
Cl Pd N6 C31 -104.21(14)
C43 N6 C31 C32 176.37(18)
Pd N6 C31 C32 -0.2(2)
C43 N6 C31 C36 -2.1(3)
Pd N6 C31 C36 -178.72(14)
N6 C31 C32 C33 -178.23(19)
C36 C31 C32 C33 0.3(3)
C31 C32 C33 C34 -0.9(3)
C32 C33 C34 C35 0.2(4)
C33 C34 C35 C36 1.0(3)
C34 C35 C36 C37 177.4(2)
C34 C35 C36 C31 -1.6(3)
N6 C31 C36 C37 0.4(3)
C32 C31 C36 C37 -178.13(19)
N6 C31 C36 C35 179.43(18)
C32 C31 C36 C35 0.9(3)
C35 C36 C37 C38 -177.4(2)
C31 C36 C37 C38 1.6(3)
C36 C37 C38 C39 178.2(2)
C36 C37 C38 C43 -1.8(3)
C37 C38 C39 C40 -178.6(2)
C43 C38 C39 C40 1.5(3)
C38 C39 C40 C41 -1.1(4)
C39 C40 C41 C42 -0.1(4)
C40 C41 C42 C43 1.0(4)
C31 N6 C43 C42 -177.48(18)
Pd N6 C43 C42 -0.9(2)
C31 N6 C43 C38 1.9(3)
Pd N6 C43 C38 178.47(14)
C41 C42 C43 N6 178.8(2)
C41 C42 C43 C38 -0.7(3)
C37 C38 C43 N6 0.1(3)
C39 C38 C43 N6 -179.95(18)
C37 C38 C43 C42 179.46(19)
C39 C38 C43 C42 -0.6(3)

loop_
_platon_squeeze_void_nr
_platon_squeeze_void_average_x
_platon_squeeze_void_average_y
_platon_squeeze_void_average_z
_platon_squeeze_void_volume
_platon_squeeze_void_count_electrons
_platon_squeeze_void_content
1 -0.138 0.170 0.787 120 43 'C H2 Cl2'
2 0.138 0.830 0.213 120 43 'C H2 Cl2'
